data_2205698
loop_
_publ_author_name
'Ocak \'Iskeleli, Nazan'
'I\,s\?ik, \,Samil'
'\"Ozdemir, Zuhal'
'Bilgin, Altan'

_publ_section_title
;
 1-(2-Furyl)-3-phenyl-2-propen-1-one
;
_journal_issue 5
_journal_name_full 'Acta Crystallographica Section E'
_journal_page_first o1278
_journal_page_last o1279
_journal_paper_doi 10.1107/S1600536805010615
_journal_volume 61
_journal_year 2005
_chemical_formula_moiety 'C13 H10 O2'
_chemical_formula_sum 'C13 H10 O2'
_chemical_formula_weight 198.21
_chemical_name_systematic
;
1-(2-furyl)-3-phenyl-2-propen-1-one
;
_space_group_IT_number 61
_symmetry_cell_setting orthorhombic
_symmetry_space_group_name_Hall '-P 2ac 2ab'
_symmetry_space_group_name_H-M 'P b c a'
_atom_sites_solution_hydrogens geom
_atom_sites_solution_primary direct
_atom_sites_solution_secondary difmap
_cell_angle_alpha 90.00
_cell_angle_beta 90.00
_cell_angle_gamma 90.00
_cell_formula_units_Z 8
_cell_length_a 10.4874(10)
_cell_length_b 12.1216(14)
_cell_length_c 16.3091(16)
_cell_measurement_reflns_used 12064
_cell_measurement_temperature 293(2)
_cell_measurement_theta_max 29.11
_cell_measurement_theta_min 1.68
_cell_volume 2073.3(4)
_computing_cell_refinement X-AREA
_computing_data_collection 'X-AREA Stoe & Cie, 2002'
_computing_data_reduction 'X-RED32 Stoe & Cie, 2002'
_computing_molecular_graphics
;
ORTEP-III (Burnett & Johnson, 1996); ORTEP3 for Windows (Farrugia, 1997);
PLATON (Spek, 2003)
;
_computing_publication_material 'WinGX (Farrugia, 1999)'
_computing_structure_refinement 'SHELXL97 (Sheldrick, 1997)'
_computing_structure_solution 'SHELXS97 (Sheldrick, 1997)'
_diffrn_ambient_temperature 293(2)
_diffrn_detector_area_resol_mean 6.67
_diffrn_measured_fraction_theta_full 1.000
_diffrn_measured_fraction_theta_max 1.000
_diffrn_measurement_device_type 'STOE IPDS 2'
_diffrn_measurement_method '\w scans'
_diffrn_radiation_monochromator graphite
_diffrn_radiation_source 'fine-focus sealed tube'
_diffrn_radiation_type MoK\a
_diffrn_radiation_wavelength 0.71073
_diffrn_reflns_av_R_equivalents 0.0995
_diffrn_reflns_av_sigmaI/netI 0.0674
_diffrn_reflns_limit_h_max 12
_diffrn_reflns_limit_h_min -12
_diffrn_reflns_limit_k_max 14
_diffrn_reflns_limit_k_min -14
_diffrn_reflns_limit_l_max 20
_diffrn_reflns_limit_l_min -20
_diffrn_reflns_number 13565
_diffrn_reflns_theta_full 26.00
_diffrn_reflns_theta_max 26.00
_diffrn_reflns_theta_min 2.50
_diffrn_standards_decay_% 0.1
_diffrn_standards_interval_time 0
_diffrn_standards_number 0
_exptl_absorpt_coefficient_mu 0.085
_exptl_absorpt_correction_T_max 0.9889
_exptl_absorpt_correction_T_min 0.9416
_exptl_absorpt_correction_type integration
_exptl_absorpt_process_details '(X-RED32; Stoe & Cie, 2002)'
_exptl_crystal_colour colourless
_exptl_crystal_density_diffrn 1.270
_exptl_crystal_density_method 'not measured'
_exptl_crystal_description plate
_exptl_crystal_F_000 832
_exptl_crystal_size_max 0.800
_exptl_crystal_size_mid 0.473
_exptl_crystal_size_min 0.090
_refine_diff_density_max 0.121
_refine_diff_density_min -0.126
_refine_ls_extinction_coef 0.0154(12)
_refine_ls_extinction_expression Fc^*^=kFc[1+0.001xFc^2^\l^3^/sin(2\q)]^-1/4^
_refine_ls_extinction_method SHELXL
_refine_ls_goodness_of_fit_ref 0.843
_refine_ls_hydrogen_treatment constr
_refine_ls_matrix_type full
_refine_ls_number_parameters 137
_refine_ls_number_reflns 2034
_refine_ls_number_restraints 0
_refine_ls_restrained_S_all 0.843
_refine_ls_R_factor_all 0.1080
_refine_ls_R_factor_gt 0.0402
_refine_ls_shift/su_max 0.000
_refine_ls_shift/su_mean 0.000
_refine_ls_structure_factor_coef Fsqd
_refine_ls_weighting_details 'calc w = 1/[\s^2^(Fo^2^)+(0.0327P)^2^] where P = (Fo^2^+2Fc^2^)/3'
_refine_ls_weighting_scheme calc
_refine_ls_wR_factor_gt 0.0658
_refine_ls_wR_factor_ref 0.0793
_reflns_number_gt 1020
_reflns_number_total 2034
_reflns_threshold_expression >2\s(I)
_cod_data_source_file dn6214.cif
_cod_data_source_block I
_cod_database_code 2205698
_cod_database_fobs_code 2205698

loop_
_symmetry_equiv_pos_as_xyz
'x, y, z'
'-x+1/2, -y, z+1/2'
'x+1/2, -y+1/2, -z'
'-x, y+1/2, -z+1/2'
'-x, -y, -z'
'x-1/2, y, -z-1/2'
'-x-1/2, y-1/2, z'
'x, -y-1/2, z-1/2'

loop_
_atom_site_label
_atom_site_fract_x
_atom_site_fract_y
_atom_site_fract_z
_atom_site_U_iso_or_equiv
_atom_site_adp_type
_atom_site_calc_flag
_atom_site_refinement_flags
_atom_site_occupancy
_atom_site_type_symbol
C1 0.20381(18) 0.60643(15) 0.62210(11) 0.0647(5) Uani d . 1 C
H1 0.1187 0.6136 0.6070 0.078 Uiso calc R 1 H
C2 0.2559(2) 0.68105(16) 0.67614(12) 0.0747(6) Uani d . 1 C
H2 0.2061 0.7376 0.6976 0.090 Uiso calc R 1 H
C3 0.3816(2) 0.67153(18) 0.69808(13) 0.0790(6) Uani d . 1 C
H3 0.4172 0.7212 0.7350 0.095 Uiso calc R 1 H
C4 0.45488(18) 0.58827(17) 0.66530(13) 0.0775(6) Uani d . 1 C
H4 0.5406 0.5830 0.6794 0.093 Uiso calc R 1 H
C5 0.40303(17) 0.51287(16) 0.61194(11) 0.0655(5) Uani d . 1 C
H5 0.4534 0.4566 0.5907 0.079 Uiso calc R 1 H
C6 0.27555(16) 0.52057(15) 0.58962(10) 0.0551(5) Uani d . 1 C
C7 0.21484(16) 0.44182(16) 0.53447(10) 0.0611(5) Uani d . 1 C
H7 0.1298 0.4557 0.5221 0.073 Uiso calc R 1 H
C8 0.26491(16) 0.35295(16) 0.49966(10) 0.0602(5) Uani d . 1 C
H8 0.3503 0.3367 0.5093 0.072 Uiso calc R 1 H
C9 0.19053(16) 0.27911(16) 0.44638(10) 0.0608(5) Uani d . 1 C
C10 0.26210(15) 0.19662(15) 0.40163(10) 0.0552(5) Uani d . 1 C
C11 0.38618(16) 0.16970(16) 0.39844(11) 0.0640(5) Uani d . 1 C
H11 0.4517 0.2020 0.4285 0.077 Uiso calc R 1 H
C12 0.39871(18) 0.08397(17) 0.34148(12) 0.0750(6) Uani d . 1 C
H12 0.4738 0.0485 0.3265 0.090 Uiso calc R 1 H
C13 0.2832(2) 0.06328(17) 0.31323(12) 0.0763(6) Uani d . 1 C
H13 0.2644 0.0098 0.2742 0.092 Uiso calc R 1 H
O1 0.07453(11) 0.28654(13) 0.43924(8) 0.0906(5) Uani d . 1 O
O2 0.19553(11) 0.13029(11) 0.34873(8) 0.0721(4) Uani d . 1 O

loop_
_atom_site_aniso_label
_atom_site_aniso_U_11
_atom_site_aniso_U_22
_atom_site_aniso_U_33
_atom_site_aniso_U_12
_atom_site_aniso_U_13
_atom_site_aniso_U_23
C1 0.0635(11) 0.0596(12) 0.0711(13) 0.0104(10) 0.0046(10) 0.0096(11)
C2 0.0856(15) 0.0541(13) 0.0842(15) 0.0070(11) 0.0162(12) 0.0047(12)
C3 0.0856(15) 0.0692(15) 0.0823(15) -0.0143(13) 0.0090(13) -0.0073(12)
C4 0.0623(12) 0.0841(16) 0.0862(15) -0.0053(12) 0.0036(11) -0.0043(14)
C5 0.0595(11) 0.0698(13) 0.0672(13) 0.0048(10) 0.0059(10) -0.0038(11)
C6 0.0574(12) 0.0557(11) 0.0521(11) 0.0045(9) 0.0043(9) 0.0075(9)
C7 0.0521(10) 0.0725(13) 0.0587(11) 0.0087(10) -0.0015(9) 0.0107(10)
C8 0.0495(10) 0.0718(13) 0.0593(11) 0.0085(10) 0.0013(9) 0.0029(10)
C9 0.0483(10) 0.0793(14) 0.0548(11) 0.0013(10) -0.0006(9) 0.0022(11)
C10 0.0513(9) 0.0655(12) 0.0488(10) -0.0033(10) 0.0013(9) -0.0005(9)
C11 0.0560(11) 0.0721(14) 0.0640(12) 0.0021(10) -0.0036(10) -0.0078(11)
C12 0.0626(12) 0.0818(15) 0.0804(14) 0.0101(11) 0.0000(11) -0.0139(13)
C13 0.0822(14) 0.0736(14) 0.0732(14) -0.0002(12) 0.0084(12) -0.0175(11)
O1 0.0492(7) 0.1257(13) 0.0971(10) 0.0116(8) -0.0048(7) -0.0287(10)
O2 0.0595(7) 0.0849(9) 0.0719(9) -0.0080(7) -0.0036(7) -0.0142(8)

loop_
_atom_type_symbol
_atom_type_description
_atom_type_scat_dispersion_real
_atom_type_scat_dispersion_imag
_atom_type_scat_source
C C 0.0033 0.0016 'International Tables Vol C Tables 4.2.6.8 and 6.1.1.4'
O O 0.0106 0.0060 'International Tables Vol C Tables 4.2.6.8 and 6.1.1.4'
H H 0.0000 0.0000 'International Tables Vol C Tables 4.2.6.8 and 6.1.1.4'

loop_
_geom_angle_atom_site_label_1
_geom_angle_atom_site_label_2
_geom_angle_atom_site_label_3
_geom_angle
C2 C1 C6 121.46(18)
C2 C1 H1 119.3
C6 C1 H1 119.3
C3 C2 C1 119.6(2)
C3 C2 H2 120.2
C1 C2 H2 120.2
C2 C3 C4 119.8(2)
C2 C3 H3 120.1
C4 C3 H3 120.1
C5 C4 C3 120.82(19)
C5 C4 H4 119.6
C3 C4 H4 119.6
C4 C5 C6 120.15(18)
C4 C5 H5 119.9
C6 C5 H5 119.9
C5 C6 C1 118.15(18)
C5 C6 C7 122.56(17)
C1 C6 C7 119.29(17)
C8 C7 C6 128.54(17)
C8 C7 H7 115.7
C6 C7 H7 115.7
C7 C8 C9 122.49(17)
C7 C8 H8 118.8
C9 C8 H8 118.8
O1 C9 C10 121.18(18)
O1 C9 C8 122.52(18)
C10 C9 C8 116.30(15)
C11 C10 O2 109.07(16)
C11 C10 C9 133.63(17)
O2 C10 C9 117.29(15)
C10 C11 C12 107.29(17)
C10 C11 H11 126.4
C12 C11 H11 126.4
C13 C12 C11 106.64(17)
C13 C12 H12 126.7
C11 C12 H12 126.7
C12 C13 O2 111.06(17)
C12 C13 H13 124.5
O2 C13 H13 124.5
C13 O2 C10 105.95(14)

loop_
_geom_bond_atom_site_label_1
_geom_bond_atom_site_label_2
_geom_bond_distance
C1 C2 1.376(2)
C1 C6 1.389(2)
C1 H1 0.9300
C2 C3 1.371(3)
C2 H2 0.9300
C3 C4 1.377(3)
C3 H3 0.9300
C4 C5 1.374(2)
C4 H4 0.9300
C5 C6 1.389(2)
C5 H5 0.9300
C6 C7 1.458(2)
C7 C8 1.326(2)
C7 H7 0.9300
C8 C9 1.471(2)
C8 H8 0.9300
C9 O1 1.2254(18)
C9 C10 1.448(2)
C10 C11 1.343(2)
C10 O2 1.3705(19)
C11 C12 1.400(2)
C11 H11 0.9300
C12 C13 1.320(2)
C12 H12 0.9300
C13 O2 1.357(2)
C13 H13 0.9300

loop_
_geom_hbond_atom_site_label_D
_geom_hbond_atom_site_label_H
_geom_hbond_atom_site_label_A
_geom_hbond_site_symmetry_A
_geom_hbond_distance_DH
_geom_hbond_distance_HA
_geom_hbond_distance_DA
_geom_hbond_angle_DHA
C1 H1 O1 5_566 0.93 2.48 3.347(2) 155.7
C11 H11 O1 3_556 0.93 2.52 3.345(2) 148.5
C13 H13 Cg2 8_554 0.93 2.58 3.410(2) 149.1

loop_
_geom_torsion_atom_site_label_1
_geom_torsion_atom_site_label_2
_geom_torsion_atom_site_label_3
_geom_torsion_atom_site_label_4
_geom_torsion
C6 C1 C2 C3 0.6(3)
C1 C2 C3 C4 0.7(3)
C2 C3 C4 C5 -1.3(3)
C3 C4 C5 C6 0.7(3)
C4 C5 C6 C1 0.5(3)
C4 C5 C6 C7 -178.85(16)
C2 C1 C6 C5 -1.2(2)
C2 C1 C6 C7 178.21(16)
C5 C6 C7 C8 2.0(3)
C1 C6 C7 C8 -177.42(17)
C6 C7 C8 C9 178.54(16)
C7 C8 C9 O1 -9.7(3)
C7 C8 C9 C10 169.79(16)
O1 C9 C10 C11 -179.2(2)
C8 C9 C10 C11 1.3(3)
O1 C9 C10 O2 2.5(3)
C8 C9 C10 O2 -177.05(15)
O2 C10 C11 C12 0.3(2)
C9 C10 C11 C12 -178.19(18)
C10 C11 C12 C13 0.0(2)
C11 C12 C13 O2 -0.3(2)
C12 C13 O2 C10 0.4(2)
C11 C10 O2 C13 -0.41(19)
C9 C10 O2 C13 178.32(15)

loop_
_cod_related_entry_id
_cod_related_entry_database
_cod_related_entry_code
1 ChemSpider 30654806
